data_7208209
loop_
_publ_author_name
'Luo, Geng-Geng'
'Wu, Dong-Liang'
'Wu, Ji-Huai'
'Xia, Jiu-Xu'
'Liu, Li'
'Dai, Jing-Cao'

_publ_section_title
;
 Direct observation of conformational change of adipate dianions
 encapsulated in water clusters
;
_journal_issue 17
_journal_name_full CrystEngComm
_journal_page_first 5377
_journal_paper_doi 10.1039/c2ce25200g
_journal_volume 14
_journal_year 2012
_chemical_formula_sum 'C15 H24 Ag N2 O6'
_chemical_formula_weight 436.23
_chemical_name_systematic
;
?
;
_space_group_IT_number 14
_symmetry_cell_setting monoclinic
_symmetry_space_group_name_Hall '-P 2ybc'
_symmetry_space_group_name_H-M 'P 1 21/c 1'
_atom_sites_solution_hydrogens geom
_atom_sites_solution_primary direct
_atom_sites_solution_secondary difmap
_audit_creation_method SHELXL-97
_cell_angle_alpha 90.00
_cell_angle_beta 106.73(3)
_cell_angle_gamma 90.00
_cell_formula_units_Z 4
_cell_length_a 11.134(2)
_cell_length_b 16.751(3)
_cell_length_c 9.859(2)
_cell_measurement_temperature 173(2)
_cell_volume 1760.9(6)
_computing_structure_refinement 'SHELXL-97 (Sheldrick, 1997)'
_computing_structure_solution 'SHELXS-97 (Sheldrick, 1990)'
_diffrn_ambient_temperature 173(2)
_diffrn_measured_fraction_theta_full 0.989
_diffrn_measured_fraction_theta_max 0.989
_diffrn_radiation_monochromator graphite
_diffrn_radiation_source 'fine-focus sealed tube'
_diffrn_radiation_type MoK\a
_diffrn_radiation_wavelength 0.71073
_diffrn_reflns_av_R_equivalents 0.0325
_diffrn_reflns_av_sigmaI/netI 0.0309
_diffrn_reflns_limit_h_max 13
_diffrn_reflns_limit_h_min -13
_diffrn_reflns_limit_k_max 19
_diffrn_reflns_limit_k_min -19
_diffrn_reflns_limit_l_max 11
_diffrn_reflns_limit_l_min -10
_diffrn_reflns_number 11422
_diffrn_reflns_theta_full 24.99
_diffrn_reflns_theta_max 24.99
_diffrn_reflns_theta_min 3.09
_exptl_absorpt_coefficient_mu 1.177
_exptl_absorpt_correction_T_max 0.9015
_exptl_absorpt_correction_T_min 0.8432
_exptl_absorpt_correction_type empirical
_exptl_absorpt_process_details ABSCOR
_exptl_crystal_density_diffrn 1.646
_exptl_crystal_density_method 'not measured'
_exptl_crystal_F_000 892
_exptl_crystal_size_max 0.15
_exptl_crystal_size_mid 0.12
_exptl_crystal_size_min 0.09
_refine_diff_density_max 0.477
_refine_diff_density_min -0.485
_refine_diff_density_rms 0.127
_refine_ls_extinction_method none
_refine_ls_goodness_of_fit_ref 1.127
_refine_ls_hydrogen_treatment constr
_refine_ls_matrix_type full
_refine_ls_number_parameters 217
_refine_ls_number_reflns 3052
_refine_ls_number_restraints 0
_refine_ls_restrained_S_all 1.127
_refine_ls_R_factor_all 0.0339
_refine_ls_R_factor_gt 0.0271
_refine_ls_shift/su_max 0.004
_refine_ls_shift/su_mean 0.000
_refine_ls_structure_factor_coef Fsqd
_refine_ls_weighting_details 'calc w=1/[\s^2^(Fo^2^)+(0.0517P)^2^+0.9261P] where P=(Fo^2^+2Fc^2^)/3'
_refine_ls_weighting_scheme calc
_refine_ls_wR_factor_gt 0.0820
_refine_ls_wR_factor_ref 0.0941
_reflns_number_gt 2613
_reflns_number_total 3052
_reflns_threshold_expression >2sigma(I)
_cod_data_source_file c2ce25200g.txt
_cod_data_source_block 837533
_cod_original_cell_volume 1760.8(6)
_cod_original_sg_symbol_H-M P21/c
_cod_database_code 7208209

loop_
_symmetry_equiv_pos_as_xyz
'x, y, z'
'-x, y+1/2, -z+1/2'
'-x, -y, -z'
'x, -y-1/2, z-1/2'

loop_
_atom_site_label
_atom_site_type_symbol
_atom_site_fract_x
_atom_site_fract_y
_atom_site_fract_z
_atom_site_U_iso_or_equiv
_atom_site_adp_type
_atom_site_occupancy
_atom_site_symmetry_multiplicity
_atom_site_calc_flag
_atom_site_refinement_flags
Ag1 Ag 0.07534(2) 0.240163(17) 0.93479(3) 0.03303(13) Uani 1 1 d .
C1 C 0.2964(3) 0.00227(17) 0.1763(3) 0.0236(7) Uani 1 1 d .
C2 C 0.3452(3) 0.0166(2) 0.0496(3) 0.0298(7) Uani 1 1 d .
H2A H 0.2905 -0.0127 -0.0323 0.036 Uiso 1 1 calc R
H2B H 0.3364 0.0742 0.0263 0.036 Uiso 1 1 calc R
C3 C 0.4792(3) -0.0071(2) 0.0651(3) 0.0313(7) Uani 1 1 d .
H3A H 0.5349 0.0232 0.1449 0.038 Uiso 1 1 calc R
H3B H 0.4893 -0.0645 0.0895 0.038 Uiso 1 1 calc R
C4 C 0.8988(3) 0.1804(2) 0.5836(3) 0.0298(7) Uani 1 1 d .
H4A H 0.9324 0.1329 0.5564 0.036 Uiso 1 1 calc R
C5 C 0.8088(3) 0.17313(19) 0.6527(3) 0.0287(7) Uani 1 1 d .
H5A H 0.7811 0.1217 0.6713 0.034 Uiso 1 1 calc R
C6 C 0.7576(3) 0.24135(19) 0.6959(4) 0.0261(7) Uani 1 1 d .
C7 C 0.8044(3) 0.31464(19) 0.6665(4) 0.0319(8) Uani 1 1 d .
H7A H 0.7739 0.3630 0.6946 0.038 Uiso 1 1 calc R
C8 C 0.8944(3) 0.3164(2) 0.5972(4) 0.0333(8) Uani 1 1 d .
H8A H 0.9254 0.3670 0.5795 0.040 Uiso 1 1 calc R
C9 C 0.6528(3) 0.2366(2) 0.7619(4) 0.0303(8) Uani 1 1 d .
H9A H 0.6549 0.2840 0.8226 0.036 Uiso 1 1 calc R
H9B H 0.6631 0.1885 0.8224 0.036 Uiso 1 1 calc R
C10 C 0.5258(3) 0.2330(2) 0.6465(4) 0.0280(7) Uani 1 1 d .
H10A H 0.5196 0.2787 0.5811 0.034 Uiso 1 1 calc R
H10B H 0.5219 0.1833 0.5909 0.034 Uiso 1 1 calc R
C11 C 0.4170(3) 0.23506(18) 0.7060(3) 0.0236(7) Uani 1 1 d .
C12 C 0.3885(3) 0.30465(18) 0.7710(3) 0.0262(7) Uani 1 1 d .
H12A H 0.4373 0.3516 0.7747 0.031 Uiso 1 1 calc R
C13 C 0.2901(3) 0.30445(18) 0.8289(3) 0.0267(7) Uani 1 1 d .
H13A H 0.2720 0.3523 0.8710 0.032 Uiso 1 1 calc R
C14 C 0.2440(3) 0.17392(18) 0.7658(3) 0.0258(7) Uani 1 1 d .
H14A H 0.1933 0.1280 0.7632 0.031 Uiso 1 1 calc R
C15 C 0.3407(3) 0.16950(17) 0.7050(3) 0.0239(7) Uani 1 1 d .
H15A H 0.3553 0.1211 0.6619 0.029 Uiso 1 1 calc R
N1 N 0.9421(3) 0.25055(14) 0.5522(3) 0.0249(6) Uani 1 1 d .
N2 N 0.2182(3) 0.24031(14) 0.8289(3) 0.0236(6) Uani 1 1 d .
O1 O 0.1797(2) 0.01046(14) 0.1579(2) 0.0322(5) Uani 1 1 d .
O1W O 0.0468(2) 0.08164(14) 0.9042(2) 0.0349(6) Uani 1 1 d .
H1WA H -0.0215 0.0619 0.8836 0.042 Uiso 1 1 d R
H1WB H 0.0848 0.0600 0.9761 0.042 Uiso 1 1 d R
O2 O 0.3728(2) -0.01521(14) 0.2940(2) 0.0320(5) Uani 1 1 d .
O2W O 0.1654(2) -0.00583(15) 0.6287(3) 0.0433(6) Uani 1 1 d .
H2WA H 0.2320 -0.0214 0.6240 0.052 Uiso 1 1 d R
H2WB H 0.1327 0.0148 0.5539 0.052 Uiso 1 1 d R
O3W O 0.0663(2) 0.06799(15) 0.3657(3) 0.0420(6) Uani 1 1 d .
H3WA H 0.0924 0.0494 0.3048 0.050 Uiso 1 1 d R
H3WB H -0.0010 0.0474 0.3510 0.050 Uiso 1 1 d R
O4W O 0.6111(2) 0.04484(16) 0.4229(2) 0.0423(6) Uani 1 1 d .
H4WA H 0.6199 0.0283 0.5013 0.051 Uiso 1 1 d R
H4WB H 0.5538 0.0140 0.4015 0.051 Uiso 1 1 d R

loop_
_atom_site_aniso_label
_atom_site_aniso_U_11
_atom_site_aniso_U_22
_atom_site_aniso_U_33
_atom_site_aniso_U_23
_atom_site_aniso_U_13
_atom_site_aniso_U_12
Ag1 0.01949(18) 0.0570(2) 0.02773(19) 0.00122(10) 0.01492(12) 0.00261(10)
C1 0.0225(17) 0.0239(15) 0.0262(16) -0.0014(12) 0.0098(13) -0.0060(12)
C2 0.0239(18) 0.0470(19) 0.0204(15) 0.0008(14) 0.0096(13) 0.0018(14)
C3 0.0237(18) 0.051(2) 0.0204(16) 0.0050(14) 0.0086(13) 0.0043(14)
C4 0.0246(18) 0.0355(18) 0.0317(17) -0.0043(14) 0.0118(14) 0.0023(13)
C5 0.0271(18) 0.0326(17) 0.0292(16) 0.0007(13) 0.0124(14) -0.0036(13)
C6 0.0163(18) 0.0443(19) 0.0178(16) 0.0019(12) 0.0051(13) -0.0026(12)
C7 0.032(2) 0.0280(16) 0.0419(19) -0.0023(14) 0.0210(16) -0.0028(14)
C8 0.0306(19) 0.0348(18) 0.0398(19) -0.0025(15) 0.0185(16) -0.0084(14)
C9 0.0214(19) 0.0474(19) 0.0243(17) 0.0001(14) 0.0103(14) -0.0015(14)
C10 0.0199(18) 0.0435(18) 0.0227(16) -0.0005(13) 0.0096(14) -0.0024(13)
C11 0.0173(17) 0.0342(16) 0.0194(16) 0.0032(12) 0.0057(13) 0.0018(12)
C12 0.0216(17) 0.0296(16) 0.0300(16) 0.0006(13) 0.0112(14) -0.0001(12)
C13 0.0231(17) 0.0299(16) 0.0290(16) -0.0013(13) 0.0107(13) 0.0052(13)
C14 0.0209(17) 0.0278(16) 0.0300(16) 0.0021(13) 0.0095(13) -0.0024(12)
C15 0.0208(17) 0.0273(15) 0.0257(15) 0.0009(12) 0.0100(13) 0.0014(12)
N1 0.0185(15) 0.0342(15) 0.0246(15) -0.0046(10) 0.0104(12) -0.0042(10)
N2 0.0183(15) 0.0314(14) 0.0229(14) 0.0023(10) 0.0090(11) 0.0039(10)
O1 0.0193(13) 0.0484(14) 0.0324(12) 0.0039(10) 0.0128(10) -0.0033(10)
O1W 0.0238(13) 0.0433(13) 0.0392(13) 0.0085(10) 0.0114(10) -0.0008(10)
O2 0.0259(13) 0.0510(14) 0.0204(11) 0.0063(10) 0.0088(10) -0.0056(10)
O2W 0.0349(15) 0.0582(16) 0.0430(14) -0.0033(12) 0.0212(12) -0.0076(12)
O3W 0.0326(15) 0.0544(15) 0.0451(15) -0.0026(12) 0.0211(12) -0.0074(11)
O4W 0.0291(14) 0.0718(18) 0.0270(12) 0.0043(11) 0.0097(10) -0.0101(12)

loop_
_atom_type_symbol
_atom_type_description
_atom_type_scat_dispersion_real
_atom_type_scat_dispersion_imag
_atom_type_scat_source
C C 0.0033 0.0016 'International Tables Vol C Tables 4.2.6.8 and 6.1.1.4'
H H 0.0000 0.0000 'International Tables Vol C Tables 4.2.6.8 and 6.1.1.4'
N N 0.0061 0.0033 'International Tables Vol C Tables 4.2.6.8 and 6.1.1.4'
O O 0.0106 0.0060 'International Tables Vol C Tables 4.2.6.8 and 6.1.1.4'
Ag Ag -0.8971 1.1015 'International Tables Vol C Tables 4.2.6.8 and 6.1.1.4'

loop_
_geom_angle_atom_site_label_1
_geom_angle_atom_site_label_2
_geom_angle_atom_site_label_3
_geom_angle
_geom_angle_site_symmetry_1
_geom_angle_site_symmetry_3
N1 Ag1 N2 174.48(9) 4_466 .
N1 Ag1 O1W 93.15(8) 4_466 .
N2 Ag1 O1W 91.54(8) . .
O2 C1 O1 123.3(3) . .
O2 C1 C2 119.2(3) . .
O1 C1 C2 117.4(3) . .
C3 C2 C1 116.9(3) . .
C3 C2 H2A 108.1 . .
C1 C2 H2A 108.1 . .
C3 C2 H2B 108.1 . .
C1 C2 H2B 108.1 . .
H2A C2 H2B 107.3 . .
C3 C3 C2 114.3(3) 3_655 .
C3 C3 H3A 108.7 3_655 .
C2 C3 H3A 108.7 . .
C3 C3 H3B 108.7 3_655 .
C2 C3 H3B 108.7 . .
H3A C3 H3B 107.6 . .
N1 C4 C5 123.8(3) . .
N1 C4 H4A 118.1 . .
C5 C4 H4A 118.1 . .
C4 C5 C6 120.0(3) . .
C4 C5 H5A 120.0 . .
C6 C5 H5A 120.0 . .
C5 C6 C7 116.5(3) . .
C5 C6 C9 121.9(3) . .
C7 C6 C9 121.5(3) . .
C8 C7 C6 119.6(3) . .
C8 C7 H7A 120.2 . .
C6 C7 H7A 120.2 . .
N1 C8 C7 124.0(3) . .
N1 C8 H8A 118.0 . .
C7 C8 H8A 118.0 . .
C6 C9 C10 110.3(3) . .
C6 C9 H9A 109.6 . .
C10 C9 H9A 109.6 . .
C6 C9 H9B 109.6 . .
C10 C9 H9B 109.6 . .
H9A C9 H9B 108.1 . .
C11 C10 C9 112.7(3) . .
C11 C10 H10A 109.1 . .
C9 C10 H10A 109.1 . .
C11 C10 H10B 109.1 . .
C9 C10 H10B 109.1 . .
H10A C10 H10B 107.8 . .
C15 C11 C12 116.2(3) . .
C15 C11 C10 122.9(3) . .
C12 C11 C10 120.8(3) . .
C13 C12 C11 119.8(3) . .
C13 C12 H12A 120.1 . .
C11 C12 H12A 120.1 . .
N2 C13 C12 123.4(3) . .
N2 C13 H13A 118.3 . .
C12 C13 H13A 118.3 . .
N2 C14 C15 122.9(3) . .
N2 C14 H14A 118.5 . .
C15 C14 H14A 118.5 . .
C14 C15 C11 120.5(3) . .
C14 C15 H15A 119.7 . .
C11 C15 H15A 119.7 . .
C4 N1 C8 115.9(3) . .
C4 N1 Ag1 122.8(2) . 4_665
C8 N1 Ag1 121.2(2) . 4_665
C13 N2 C14 117.1(3) . .
C13 N2 Ag1 121.9(2) . .
C14 N2 Ag1 120.8(2) . .
Ag1 O1W H1WA 120.7 . .
Ag1 O1W H1WB 109.4 . .
H1WA O1W H1WB 105.0 . .
H2WA O2W H2WB 105.7 . .
H3WA O3W H3WB 102.7 . .
H4WA O4W H4WB 84.2 . .

loop_
_geom_bond_atom_site_label_1
_geom_bond_atom_site_label_2
_geom_bond_distance
_geom_bond_site_symmetry_2
Ag1 N1 2.133(3) 4_466
Ag1 N2 2.139(3) .
Ag1 O1W 2.681(2) .
C1 O2 1.260(4) .
C1 O1 1.268(4) .
C1 C2 1.517(4) .
C2 C3 1.508(5) .
C2 H2A 0.9900 .
C2 H2B 0.9900 .
C3 C3 1.503(6) 3_655
C3 H3A 0.9900 .
C3 H3B 0.9900 .
C4 N1 1.341(4) .
C4 C5 1.369(5) .
C4 H4A 0.9500 .
C5 C6 1.397(5) .
C5 H5A 0.9500 .
C6 C7 1.396(4) .
C6 C9 1.493(5) .
C7 C8 1.366(5) .
C7 H7A 0.9500 .
C8 N1 1.354(4) .
C8 H8A 0.9500 .
C9 C10 1.540(5) .
C9 H9A 0.9900 .
C9 H9B 0.9900 .
C10 C11 1.491(5) .
C10 H10A 0.9900 .
C10 H10B 0.9900 .
C11 C15 1.386(4) .
C11 C12 1.409(4) .
C12 C13 1.373(5) .
C12 H12A 0.9500 .
C13 N2 1.340(4) .
C13 H13A 0.9500 .
C14 N2 1.345(4) .
C14 C15 1.377(5) .
C14 H14A 0.9500 .
C15 H15A 0.9500 .
N1 Ag1 2.133(3) 4_665
O1W H1WA 0.8000 .
O1W H1WB 0.8000 .
O2W H2WA 0.8000 .
O2W H2WB 0.8000 .
O3W H3WA 0.8000 .
O3W H3WB 0.8001 .
O4W H4WA 0.8000 .
O4W H4WB 0.8000 .

loop_
_geom_hbond_atom_site_label_D
_geom_hbond_atom_site_label_H
_geom_hbond_atom_site_label_A
_geom_hbond_distance_DH
_geom_hbond_distance_HA
_geom_hbond_distance_DA
_geom_hbond_angle_DHA
_geom_hbond_site_symmetry_A
O1W H1WA O1 0.80 2.08 2.868(3) 168.6 3_556
O1W H1WB O1 0.80 1.98 2.781(3) 177.8 1_556
O2W H2WA O4W 0.80 1.97 2.758(4) 167.9 3_656
O2W H2WB O3W 0.80 2.00 2.797(4) 174.9 .
O3W H3WA O1 0.80 2.07 2.864(3) 172.7 .
O3W H3WB O2W 0.80 2.02 2.798(3) 163.6 3_556
O4W H4WA O2 0.80 2.01 2.790(3) 165.2 3_656
O4W H4WB O2 0.80 2.05 2.779(3) 151.9 .
